data_7157706
loop_
_publ_author_name
'Yao, Hai-Feng'
'Wang, Dian-Liang'
'Li, Fang-Hui'
'Wu, Bing'
'Cai, Zhong-Jian'
'Ji, Shun-Jun'

_publ_section_title
;
 Synthesis of organoselenyl isoquinolinium imides <i>via</i> iron(III)
 chloride-mediated tandem cyclization/selenation of
 <i>N</i>'-(2-alkynylbenzylidene)hydrazides and diselenides.
;
_journal_issue 38
_journal_name_full 'Organic &amp; biomolecular chemistry'
_journal_page_first 7577
_journal_page_last 7584
_journal_paper_doi 10.1039/d0ob01517b
_journal_volume 18
_journal_year 2020
_chemical_formula_moiety 'C28 H21 F N2 O2 S Se'
_chemical_formula_sum 'C28 H21 F N2 O2 S Se'
_chemical_formula_weight 547.49
_space_group_crystal_system monoclinic
_space_group_IT_number 14
_space_group_name_Hall '-P 2yn'
_space_group_name_H-M_alt 'P 1 21/n 1'
_atom_sites_solution_hydrogens geom
_audit_creation_date 2018-06-08
_audit_creation_method
;
Olex2 1.2
(compiled 2018.05.29 svn.r3508 for OlexSys, GUI svn.r5506)
;
_audit_update_record
;
2020-01-09 deposited with the CCDC.	2020-08-27 downloaded from the CCDC.
;
_cell_angle_alpha 90
_cell_angle_beta 101.15(3)
_cell_angle_gamma 90
_cell_formula_units_Z 4
_cell_length_a 13.215(3)
_cell_length_b 11.927(2)
_cell_length_c 15.344(3)
_cell_measurement_reflns_used 11441
_cell_measurement_temperature 150(2)
_cell_measurement_theta_max 34.9080
_cell_measurement_theta_min 2.1785
_cell_volume 2372.8(9)
_computing_molecular_graphics 'Olex2 (Dolomanov et al., 2009)'
_computing_publication_material 'Olex2 (Dolomanov et al., 2009)'
_computing_structure_refinement 'XL (Sheldrick, 2008)'
_diffrn_ambient_temperature 150.15
_diffrn_measured_fraction_theta_full 0.991
_diffrn_measured_fraction_theta_max 0.991
_diffrn_measurement_device_type 'Rigaku Saturn 724+'
_diffrn_measurement_method '\w scan'
_diffrn_radiation_type MoK\a
_diffrn_radiation_wavelength 0.71073
_diffrn_reflns_av_R_equivalents 0.0283
_diffrn_reflns_av_unetI/netI 0.0349
_diffrn_reflns_Laue_measured_fraction_full 0.991
_diffrn_reflns_Laue_measured_fraction_max 0.991
_diffrn_reflns_limit_h_max 12
_diffrn_reflns_limit_h_min -16
_diffrn_reflns_limit_k_max 14
_diffrn_reflns_limit_k_min -14
_diffrn_reflns_limit_l_max 19
_diffrn_reflns_limit_l_min -14
_diffrn_reflns_number 12186
_diffrn_reflns_point_group_measured_fraction_full 0.991
_diffrn_reflns_point_group_measured_fraction_max 0.991
_diffrn_reflns_theta_full 25.242
_diffrn_reflns_theta_max 26.371
_diffrn_reflns_theta_min 1.864
_diffrn_standards_number 0
_exptl_absorpt_coefficient_mu 1.708
_exptl_absorpt_correction_T_max 34.9080
_exptl_absorpt_correction_T_min 2.1785
_exptl_absorpt_correction_type multi-scan
_exptl_absorpt_process_details 'Jacobson, R. (1998) Private communication'
_exptl_crystal_colour Yellow
_exptl_crystal_density_diffrn 1.532
_exptl_crystal_description Prism
_exptl_crystal_F_000 1112
_exptl_crystal_size_max 0.6
_exptl_crystal_size_mid 0.5
_exptl_crystal_size_min 0.4
_exptl_transmission_factor_max 1.0000
_exptl_transmission_factor_min 0.7065
_refine_diff_density_max 0.484
_refine_diff_density_min -0.454
_refine_diff_density_rms 0.081
_refine_ls_extinction_method none
_refine_ls_goodness_of_fit_ref 1.015
_refine_ls_hydrogen_treatment constr
_refine_ls_matrix_type full
_refine_ls_number_parameters 327
_refine_ls_number_reflns 4819
_refine_ls_number_restraints 0
_refine_ls_restrained_S_all 1.015
_refine_ls_R_factor_all 0.0416
_refine_ls_R_factor_gt 0.0382
_refine_ls_shift/su_max 0.001
_refine_ls_shift/su_mean 0.000
_refine_ls_structure_factor_coef Fsqd
_refine_ls_weighting_details 'w=1/[\s^2^(Fo^2^)+(0.0413P)^2^+3.2857P] where P=(Fo^2^+2Fc^2^)/3'
_refine_ls_weighting_scheme calc
_refine_ls_wR_factor_gt 0.0932
_refine_ls_wR_factor_ref 0.0955
_reflns_Friedel_coverage 0.000
_reflns_number_gt 4535
_reflns_number_total 4819
_reflns_threshold_expression 'I > 2\s(I)'
_cod_data_source_file d0ob01517b2.cif
_cod_data_source_block shelxl
_cod_depositor_comments 'Adding full bibliography for 7157706.cif.'
_cod_original_cell_volume 2372.9(9)
_cod_database_code 7157706
_shelx_shelxl_version_number 2014/7
_shelx_space_group_comment
;
The symmetry employed for this shelxl refinement is uniquely defined
by the following loop, which should always be used as a source of
symmetry information in preference to the above space-group names.
They are only intended as comments.
;
_shelx_estimated_absorpt_t_max 0.548
_shelx_estimated_absorpt_t_min 0.427
_olex2_refinement_description
;
1. Fixed Uiso
 At 1.2 times of:
  All C(H) groups
 At 1.5 times of:
  All C(H,H,H) groups
2. Others
 Sof(H17)=Sof(F1A)=1-FVAR(1)
 Sof(H21)=Sof(F1)=FVAR(1)
3.a Aromatic/amide H refined with riding coordinates:
 C2(H2), C3(H3), C4(H4), C5(H5), C6(H6), C10(H10), C11(H11), C12(H12),
 C13(H13), C15(H15), C17(H17), C18(H18), C19(H19), C20(H20), C21(H21), C23(H23),
  C24(H24), C26(H26), C27(H27)
3.b Idealised Me refined as rotating group:
 C28(H28A,H28B,H28C)
;
_olex2_submission_special_instructions 'No special instructions were received'

loop_
_space_group_symop_operation_xyz
'x, y, z'
'-x+1/2, y+1/2, -z+1/2'
'-x, -y, -z'
'x-1/2, -y-1/2, z-1/2'

loop_
_atom_site_label
_atom_site_type_symbol
_atom_site_fract_x
_atom_site_fract_y
_atom_site_fract_z
_atom_site_U_iso_or_equiv
_atom_site_adp_type
_atom_site_occupancy
_atom_site_site_symmetry_order
_atom_site_calc_flag
_atom_site_refinement_flags_posn
_atom_site_refinement_flags_adp
_atom_site_refinement_flags_occupancy
_atom_site_disorder_assembly
_atom_site_disorder_group
C1 C 0.4714(2) 0.2201(2) 1.02630(18) 0.0250(6) Uani 1 1 d . . . . .
C2 C 0.3884(2) 0.1815(2) 1.0606(2) 0.0296(6) Uani 1 1 d . . . . .
H2 H 0.3907 0.1094 1.0872 0.036 Uiso 1 1 calc R . . . .
C3 C 0.3019(2) 0.2484(3) 1.0560(2) 0.0376(7) Uani 1 1 d . . . . .
H3 H 0.2443 0.2211 1.0782 0.045 Uiso 1 1 calc R . . . .
C4 C 0.2986(2) 0.3541(3) 1.0195(2) 0.0413(8) Uani 1 1 d . . . . .
H4 H 0.2392 0.3997 1.0167 0.050 Uiso 1 1 calc R . . . .
C5 C 0.3821(3) 0.3930(3) 0.9871(2) 0.0458(8) Uani 1 1 d . . . . .
H5 H 0.3806 0.4664 0.9629 0.055 Uiso 1 1 calc R . . . .
C6 C 0.4687(2) 0.3261(3) 0.9894(2) 0.0363(7) Uani 1 1 d . . . . .
H6 H 0.5256 0.3530 0.9659 0.044 Uiso 1 1 calc R . . . .
C7 C 0.74449(18) 0.2500(2) 0.97642(16) 0.0182(5) Uani 1 1 d . . . . .
C8 C 0.69492(18) 0.2231(2) 1.04445(17) 0.0203(5) Uani 1 1 d . . . . .
C9 C 0.72550(19) 0.2708(2) 1.13130(17) 0.0204(5) Uani 1 1 d . . . . .
C10 C 0.6830(2) 0.2427(2) 1.20561(18) 0.0257(6) Uani 1 1 d . . . . .
H10 H 0.6282 0.1901 1.1997 0.031 Uiso 1 1 calc R . . . .
C11 C 0.7202(2) 0.2907(3) 1.28629(19) 0.0308(6) Uani 1 1 d . . . . .
H11 H 0.6917 0.2693 1.3361 0.037 Uiso 1 1 calc R . . . .
C12 C 0.7994(2) 0.3708(3) 1.29746(19) 0.0320(6) Uani 1 1 d . . . . .
H12 H 0.8236 0.4032 1.3542 0.038 Uiso 1 1 calc R . . . .
C13 C 0.8418(2) 0.4023(2) 1.22639(19) 0.0283(6) Uani 1 1 d . . . . .
H13 H 0.8946 0.4575 1.2333 0.034 Uiso 1 1 calc R . . . .
C14 C 0.80618(19) 0.3516(2) 1.14236(17) 0.0208(5) Uani 1 1 d . . . . .
C15 C 0.85100(19) 0.3799(2) 1.06975(17) 0.0201(5) Uani 1 1 d . . . . .
H15 H 0.9028 0.4362 1.0768 0.024 Uiso 1 1 calc R . . . .
C16 C 0.71835(19) 0.2014(2) 0.88530(17) 0.0211(5) Uani 1 1 d . . . . .
C17 C 0.7331(2) 0.0887(2) 0.87021(19) 0.0278(6) Uani 1 1 d . . . . .
H17 H 0.7647 0.0429 0.9185 0.033 Uiso 0.375(5) 1 calc R . P A 2
C18 C 0.7036(2) 0.0404(3) 0.7872(2) 0.0344(7) Uani 1 1 d . . . . .
H18 H 0.7148 -0.0372 0.7789 0.041 Uiso 1 1 calc R . . . .
C19 C 0.6575(3) 0.1065(3) 0.7167(2) 0.0387(8) Uani 1 1 d . . . . .
H19 H 0.6361 0.0742 0.6595 0.046 Uiso 1 1 calc R . . . .
C20 C 0.6428(2) 0.2190(3) 0.7293(2) 0.0368(7) Uani 1 1 d . . . . .
H20 H 0.6115 0.2648 0.6809 0.044 Uiso 1 1 calc R . . . .
C21 C 0.6740(2) 0.2653(3) 0.81302(19) 0.0295(6) Uani 1 1 d . . . . .
H21 H 0.6645 0.3433 0.8209 0.035 Uiso 0.625(5) 1 calc R . P A 1
C22 C 0.99190(19) 0.1946(2) 0.88078(17) 0.0203(5) Uani 1 1 d . . . . .
C23 C 1.0452(2) 0.1080(2) 0.92918(19) 0.0284(6) Uani 1 1 d . . . . .
H23 H 1.0679 0.1148 0.9916 0.034 Uiso 1 1 calc R . . . .
C24 C 1.0650(2) 0.0109(2) 0.8853(2) 0.0329(7) Uani 1 1 d . . . . .
H24 H 1.1009 -0.0492 0.9183 0.040 Uiso 1 1 calc R . . . .
C25 C 1.0334(2) 0.0001(2) 0.7942(2) 0.0302(6) Uani 1 1 d . . . . .
C26 C 0.9743(2) 0.0846(2) 0.74786(19) 0.0278(6) Uani 1 1 d . . . . .
H26 H 0.9476 0.0757 0.6862 0.033 Uiso 1 1 calc R . . . .
C27 C 0.9536(2) 0.1821(2) 0.79026(18) 0.0241(5) Uani 1 1 d . . . . .
H27 H 0.9136 0.2400 0.7578 0.029 Uiso 1 1 calc R . . . .
C28 C 1.0683(3) -0.0992(3) 0.7463(3) 0.0462(9) Uani 1 1 d . . . . .
H28A H 1.1377 -0.0850 0.7351 0.069 Uiso 1 1 calc GR . . . .
H28B H 1.0205 -0.1104 0.6896 0.069 Uiso 1 1 calc GR . . . .
H28C H 1.0692 -0.1665 0.7830 0.069 Uiso 1 1 calc GR . . . .
F1 F 0.7727(2) 0.0263(2) 0.93593(16) 0.0284(8) Uani 0.625(5) 1 d . . P A 1
F1A F 0.6575(3) 0.3657(3) 0.8295(3) 0.0324(14) Uani 0.375(5) 1 d . . P A 2
N1 N 0.82301(16) 0.33032(17) 0.99158(14) 0.0184(4) Uani 1 1 d . . . . .
N2 N 0.86709(16) 0.36598(18) 0.91942(14) 0.0215(5) Uani 1 1 d . . . . .
O1 O 1.03755(15) 0.31724(19) 1.02058(13) 0.0352(5) Uani 1 1 d . . . . .
O2 O 1.02732(17) 0.40354(17) 0.87235(15) 0.0369(5) Uani 1 1 d . . . . .
S1 S 0.98478(5) 0.32832(5) 0.92944(4) 0.02300(15) Uani 1 1 d . . . . .
Se1 Se 0.58286(2) 0.11766(2) 1.02202(2) 0.02632(10) Uani 1 1 d . . . . .

loop_
_atom_site_aniso_label
_atom_site_aniso_U_11
_atom_site_aniso_U_22
_atom_site_aniso_U_33
_atom_site_aniso_U_23
_atom_site_aniso_U_13
_atom_site_aniso_U_12
C1 0.0199(12) 0.0327(14) 0.0221(13) -0.0060(11) 0.0029(10) -0.0032(11)
C2 0.0272(14) 0.0311(14) 0.0332(15) -0.0082(12) 0.0122(12) -0.0084(12)
C3 0.0232(14) 0.0484(18) 0.0440(18) -0.0160(15) 0.0130(13) -0.0086(13)
C4 0.0220(15) 0.053(2) 0.047(2) -0.0046(16) 0.0023(14) 0.0078(14)
C5 0.0346(17) 0.050(2) 0.051(2) 0.0155(17) 0.0052(15) 0.0091(15)
C6 0.0250(15) 0.0449(18) 0.0400(17) 0.0135(14) 0.0090(13) 0.0011(13)
C7 0.0153(11) 0.0175(11) 0.0222(12) -0.0015(10) 0.0046(9) -0.0008(9)
C8 0.0161(11) 0.0193(12) 0.0264(13) -0.0019(10) 0.0067(10) -0.0010(9)
C9 0.0169(12) 0.0203(12) 0.0252(13) -0.0015(10) 0.0067(10) 0.0002(10)
C10 0.0218(13) 0.0289(14) 0.0290(14) -0.0007(11) 0.0117(11) 0.0014(11)
C11 0.0309(15) 0.0402(16) 0.0251(14) -0.0004(12) 0.0145(12) 0.0052(13)
C12 0.0356(16) 0.0395(16) 0.0216(14) -0.0080(12) 0.0072(12) 0.0026(13)
C13 0.0289(14) 0.0267(14) 0.0298(15) -0.0107(12) 0.0067(12) -0.0035(11)
C14 0.0208(12) 0.0202(12) 0.0220(13) -0.0028(10) 0.0058(10) -0.0004(10)
C15 0.0188(12) 0.0172(11) 0.0245(13) -0.0020(10) 0.0047(10) -0.0011(9)
C16 0.0160(11) 0.0254(13) 0.0233(13) -0.0069(10) 0.0069(10) -0.0070(10)
C17 0.0309(15) 0.0270(14) 0.0280(14) -0.0064(12) 0.0116(12) -0.0112(12)
C18 0.0370(16) 0.0342(15) 0.0367(17) -0.0152(13) 0.0190(13) -0.0134(13)
C19 0.0389(17) 0.054(2) 0.0243(15) -0.0129(14) 0.0103(13) -0.0162(15)
C20 0.0301(15) 0.053(2) 0.0258(15) -0.0014(14) 0.0027(12) -0.0080(14)
C21 0.0236(13) 0.0359(15) 0.0286(15) -0.0026(12) 0.0041(11) -0.0044(12)
C22 0.0183(12) 0.0231(12) 0.0206(12) -0.0014(10) 0.0064(10) -0.0045(10)
C23 0.0294(14) 0.0313(15) 0.0235(14) 0.0040(11) 0.0022(11) -0.0027(11)
C24 0.0310(15) 0.0270(14) 0.0381(17) 0.0048(13) 0.0000(13) 0.0035(12)
C25 0.0221(13) 0.0268(14) 0.0416(17) -0.0057(13) 0.0063(12) -0.0035(11)
C26 0.0247(13) 0.0326(14) 0.0248(14) -0.0067(12) 0.0015(11) -0.0014(11)
C27 0.0219(13) 0.0257(13) 0.0240(13) 0.0009(11) 0.0023(10) 0.0006(10)
C28 0.0316(17) 0.0399(18) 0.065(2) -0.0196(17) 0.0051(16) 0.0050(14)
F1 0.0357(15) 0.0220(13) 0.0262(14) -0.0003(10) 0.0026(11) 0.0024(11)
F1A 0.033(3) 0.026(2) 0.035(3) 0.0059(19) -0.002(2) 0.0040(18)
N1 0.0168(10) 0.0178(10) 0.0212(11) -0.0010(8) 0.0053(8) -0.0021(8)
N2 0.0200(11) 0.0241(11) 0.0220(11) 0.0018(9) 0.0081(9) -0.0037(9)
O1 0.0200(10) 0.0538(13) 0.0296(11) -0.0178(10) -0.0013(8) -0.0009(9)
O2 0.0385(12) 0.0285(10) 0.0519(14) -0.0095(10) 0.0291(11) -0.0159(9)
S1 0.0182(3) 0.0257(3) 0.0264(3) -0.0071(3) 0.0077(3) -0.0077(2)
Se1 0.02057(15) 0.02389(15) 0.03718(18) -0.00735(11) 0.01225(11) -0.00843(10)

loop_
_atom_type_symbol
_atom_type_description
_atom_type_scat_dispersion_real
_atom_type_scat_dispersion_imag
_atom_type_scat_source
C C 0.0033 0.0016 'International Tables Vol C Tables 4.2.6.8 and 6.1.1.4'
H H 0.0000 0.0000 'International Tables Vol C Tables 4.2.6.8 and 6.1.1.4'
F F 0.0171 0.0103 'International Tables Vol C Tables 4.2.6.8 and 6.1.1.4'
N N 0.0061 0.0033 'International Tables Vol C Tables 4.2.6.8 and 6.1.1.4'
O O 0.0106 0.0060 'International Tables Vol C Tables 4.2.6.8 and 6.1.1.4'
S S 0.1246 0.1234 'International Tables Vol C Tables 4.2.6.8 and 6.1.1.4'
Se Se -0.0929 2.2259 'International Tables Vol C Tables 4.2.6.8 and 6.1.1.4'

loop_
_geom_angle_atom_site_label_1
_geom_angle_atom_site_label_2
_geom_angle_atom_site_label_3
_geom_angle
_geom_angle_site_symmetry_1
_geom_angle_site_symmetry_3
_geom_angle_publ_flag
C2 C1 Se1 118.0(2) . . ?
C6 C1 C2 120.0(3) . . ?
C6 C1 Se1 121.7(2) . . ?
C1 C2 H2 120.1 . . ?
C3 C2 C1 119.8(3) . . ?
C3 C2 H2 120.1 . . ?
C2 C3 H3 119.7 . . ?
C4 C3 C2 120.6(3) . . ?
C4 C3 H3 119.7 . . ?
C3 C4 H4 120.3 . . ?
C5 C4 C3 119.5(3) . . ?
C5 C4 H4 120.3 . . ?
C4 C5 H5 119.6 . . ?
C4 C5 C6 120.8(3) . . ?
C6 C5 H5 119.6 . . ?
C1 C6 C5 119.4(3) . . ?
C1 C6 H6 120.3 . . ?
C5 C6 H6 120.3 . . ?
C8 C7 C16 124.3(2) . . ?
C8 C7 N1 118.8(2) . . ?
N1 C7 C16 116.9(2) . . ?
C7 C8 C9 121.6(2) . . ?
C7 C8 Se1 118.76(19) . . ?
C9 C8 Se1 119.68(18) . . ?
C10 C9 C8 125.0(2) . . ?
C10 C9 C14 118.2(2) . . ?
C14 C9 C8 116.7(2) . . ?
C9 C10 H10 119.8 . . ?
C11 C10 C9 120.3(3) . . ?
C11 C10 H10 119.8 . . ?
C10 C11 H11 119.2 . . ?
C10 C11 C12 121.7(3) . . ?
C12 C11 H11 119.2 . . ?
C11 C12 H12 120.0 . . ?
C13 C12 C11 120.0(3) . . ?
C13 C12 H12 120.0 . . ?
C12 C13 H13 120.3 . . ?
C12 C13 C14 119.4(3) . . ?
C14 C13 H13 120.3 . . ?
C9 C14 C13 120.4(2) . . ?
C15 C14 C9 119.4(2) . . ?
C15 C14 C13 120.2(2) . . ?
C14 C15 H15 119.1 . . ?
N1 C15 C14 121.7(2) . . ?
N1 C15 H15 119.1 . . ?
C17 C16 C7 121.3(2) . . ?
C17 C16 C21 117.0(2) . . ?
C21 C16 C7 121.6(2) . . ?
C16 C17 H17 118.9 . . ?
C16 C17 C18 122.3(3) . . ?
C18 C17 H17 118.9 . . ?
F1 C17 C16 118.8(3) . . ?
F1 C17 C18 118.9(3) . . ?
C17 C18 H18 120.4 . . ?
C19 C18 C17 119.2(3) . . ?
C19 C18 H18 120.4 . . ?
C18 C19 H19 120.0 . . ?
C20 C19 C18 120.0(3) . . ?
C20 C19 H19 120.0 . . ?
C19 C20 H20 120.2 . . ?
C19 C20 C21 119.6(3) . . ?
C21 C20 H20 120.2 . . ?
C16 C21 C20 121.9(3) . . ?
C16 C21 H21 119.0 . . ?
C20 C21 H21 119.0 . . ?
F1A C21 C16 115.4(3) . . ?
F1A C21 C20 122.4(3) . . ?
C23 C22 C27 120.4(2) . . ?
C23 C22 S1 120.6(2) . . ?
C27 C22 S1 118.6(2) . . ?
C22 C23 H23 120.5 . . ?
C22 C23 C24 119.1(3) . . ?
C24 C23 H23 120.5 . . ?
C23 C24 H24 119.4 . . ?
C25 C24 C23 121.2(3) . . ?
C25 C24 H24 119.4 . . ?
C24 C25 C26 118.7(3) . . ?
C24 C25 C28 120.2(3) . . ?
C26 C25 C28 121.0(3) . . ?
C25 C26 H26 119.6 . . ?
C27 C26 C25 120.9(3) . . ?
C27 C26 H26 119.6 . . ?
C22 C27 H27 120.3 . . ?
C26 C27 C22 119.5(3) . . ?
C26 C27 H27 120.3 . . ?
C25 C28 H28A 109.5 . . ?
C25 C28 H28B 109.5 . . ?
C25 C28 H28C 109.5 . . ?
H28A C28 H28B 109.5 . . ?
H28A C28 H28C 109.5 . . ?
H28B C28 H28C 109.5 . . ?
C7 N1 N2 118.8(2) . . ?
C15 N1 C7 121.7(2) . . ?
C15 N1 N2 119.3(2) . . ?
N1 N2 S1 112.41(17) . . ?
N2 S1 C22 110.04(12) . . ?
O1 S1 C22 105.72(13) . . ?
O1 S1 N2 113.46(12) . . ?
O2 S1 C22 104.22(12) . . ?
O2 S1 N2 104.67(13) . . ?
O2 S1 O1 118.27(14) . . ?
C8 Se1 C1 98.42(11) . . ?

loop_
_geom_bond_atom_site_label_1
_geom_bond_atom_site_label_2
_geom_bond_distance
_geom_bond_site_symmetry_2
_geom_bond_publ_flag
C1 C2 1.385(4) . ?
C1 C6 1.382(4) . ?
C1 Se1 1.925(3) . ?
C2 H2 0.9500 . ?
C2 C3 1.384(4) . ?
C3 H3 0.9500 . ?
C3 C4 1.377(5) . ?
C4 H4 0.9500 . ?
C4 C5 1.374(5) . ?
C5 H5 0.9500 . ?
C5 C6 1.390(4) . ?
C6 H6 0.9500 . ?
C7 C8 1.373(3) . ?
C7 C16 1.491(3) . ?
C7 N1 1.398(3) . ?
C8 C9 1.434(4) . ?
C8 Se1 1.922(2) . ?
C9 C10 1.405(4) . ?
C9 C14 1.423(3) . ?
C10 H10 0.9500 . ?
C10 C11 1.366(4) . ?
C11 H11 0.9500 . ?
C11 C12 1.403(4) . ?
C12 H12 0.9500 . ?
C12 C13 1.371(4) . ?
C13 H13 0.9500 . ?
C13 C14 1.419(4) . ?
C14 C15 1.400(4) . ?
C15 H15 0.9500 . ?
C15 N1 1.324(3) . ?
C16 C17 1.385(4) . ?
C16 C21 1.380(4) . ?
C17 H17 0.9500 . ?
C17 C18 1.383(4) . ?
C17 F1 1.281(4) . ?
C18 H18 0.9500 . ?
C18 C19 1.381(5) . ?
C19 H19 0.9500 . ?
C19 C20 1.375(5) . ?
C20 H20 0.9500 . ?
C20 C21 1.386(4) . ?
C21 H21 0.9500 . ?
C21 F1A 1.251(5) . ?
C22 C23 1.382(4) . ?
C22 C27 1.391(4) . ?
C22 S1 1.772(3) . ?
C23 H23 0.9500 . ?
C23 C24 1.391(4) . ?
C24 H24 0.9500 . ?
C24 C25 1.385(4) . ?
C25 C26 1.384(4) . ?
C25 C28 1.513(4) . ?
C26 H26 0.9500 . ?
C26 C27 1.385(4) . ?
C27 H27 0.9500 . ?
C28 H28A 0.9800 . ?
C28 H28B 0.9800 . ?
C28 H28C 0.9800 . ?
N1 N2 1.413(3) . ?
N2 S1 1.598(2) . ?
O1 S1 1.443(2) . ?
O2 S1 1.442(2) . ?
